data_4084732
loop_
_publ_author_name
'Lehman, Matthew C.'
'Boyle, Paul D.'
'Sommer, Roger D.'
'Ison, Elon A.'

_publ_section_title
;
 Oxyfunctionalization with Cp*IrIII(NHC)(Me)L Complexes
;
_journal_issue 19
_journal_name_full Organometallics
_journal_page_first 5081
_journal_paper_doi 10.1021/om5007352
_journal_volume 33
_journal_year 2014
_chemical_formula_sum 'C21.5 H29 Cl2 F3 Ir N3 O3 S'
_chemical_formula_weight 729.64
_chemical_name_common 'ML 1405'
_space_group_crystal_system triclinic
_space_group_IT_number 2
_space_group_name_Hall '-P 1'
_space_group_name_H-M_alt 'P -1'
_symmetry_space_group_name_Hall '-P 1'
_symmetry_space_group_name_H-M 'P -1'
_atom_sites_solution_hydrogens geom
_atom_sites_solution_primary direct
_atom_sites_solution_secondary difmap
_cell_angle_alpha 75.660(2)
_cell_angle_beta 87.416(2)
_cell_angle_gamma 87.231(2)
_cell_formula_units_Z 2
_cell_length_a 8.6215(3)
_cell_length_b 12.0541(4)
_cell_length_c 12.7969(4)
_cell_measurement_reflns_used 9990
_cell_measurement_temperature 110.(2)
_cell_measurement_theta_max 35.8014
_cell_measurement_theta_min 2.3665
_cell_volume 1286.22(7)
_computing_cell_refinement 'SAINT V7.68A (Bruker AXS Inc., 2009)'
_computing_data_collection 'Bruker Instrument Service v2012.12.0.3'
_computing_data_reduction 'SAINT V7.68A (Bruker AXS Inc., 2009)'
_computing_structure_refinement 'SHELXL-2013 (Sheldrick, 2013)'
_computing_structure_solution 'SHELXS-97 (Sheldrick, 2008)'
_diffrn_ambient_temperature 110.(2)
_diffrn_detector_area_resol_mean 8.3333
_diffrn_measured_fraction_theta_full 0.989
_diffrn_measured_fraction_theta_max 0.989
_diffrn_radiation_wavelength 0.71073
_diffrn_reflns_av_R_equivalents 0.0328
_diffrn_reflns_av_sigmaI/netI 0.0363
_diffrn_reflns_limit_h_max 14
_diffrn_reflns_limit_h_min -14
_diffrn_reflns_limit_k_max 20
_diffrn_reflns_limit_k_min -18
_diffrn_reflns_limit_l_max 20
_diffrn_reflns_limit_l_min -21
_diffrn_reflns_number 40354
_diffrn_reflns_theta_full 36.56
_diffrn_reflns_theta_max 36.56
_diffrn_reflns_theta_min 1.75
_exptl_absorpt_coefficient_mu 5.530
_exptl_absorpt_correction_T_max 0.70
_exptl_absorpt_correction_T_min 0.47
_exptl_absorpt_correction_type multi-scan
_exptl_absorpt_process_details 'SADABS V2008/1 (Bruker AXS Inc.)'
_exptl_crystal_colour yellow
_exptl_crystal_density_diffrn 1.884
_exptl_crystal_density_method 'not measured'
_exptl_crystal_description needle
_exptl_crystal_F_000 714
_exptl_crystal_size_max 0.270
_exptl_crystal_size_mid 0.080
_exptl_crystal_size_min 0.070
_refine_diff_density_max 1.318
_refine_diff_density_min -1.319
_refine_ls_extinction_method none
_refine_ls_goodness_of_fit_ref 1.020
_refine_ls_hydrogen_treatment constr
_refine_ls_matrix_type full
_refine_ls_number_parameters 329
_refine_ls_number_reflns 12586
_refine_ls_number_restraints 16
_refine_ls_restrained_S_all 1.020
_refine_ls_R_factor_all 0.0284
_refine_ls_R_factor_gt 0.0240
_refine_ls_shift/su_max 0.002
_refine_ls_shift/su_mean 0.000
_refine_ls_structure_factor_coef Fsqd
_refine_ls_weighting_details
;
w=1/[\s^2^(Fo^2^)+(0.0268P)^2^]
where P=(Fo^2^+2Fc^2^)/3
;
_refine_ls_weighting_scheme calc
_refine_ls_wR_factor_gt 0.0510
_refine_ls_wR_factor_ref 0.0523
_reflns_number_gt 11507
_reflns_number_total 12586
_reflns_threshold_expression 'I > 2\s(I)'
_cod_data_source_file om5007352_si_001.cif
_cod_data_source_block I
_cod_original_formula_sum 'C21.50 H29 Cl2 F3 Ir N3 O3 S'
_cod_database_code 4084732

loop_
_space_group_symop_operation_xyz
'x, y, z'
'-x, -y, -z'

loop_
_atom_site_type_symbol
_atom_site_label
_atom_site_fract_x
_atom_site_fract_y
_atom_site_fract_z
_atom_site_U_iso_or_equiv
_atom_site_adp_type
_atom_site_calc_flag
_atom_site_refinement_flags_adp
_atom_site_refinement_flags_occupancy
_atom_site_refinement_flags_posn
_atom_site_occupancy
_atom_site_disorder_assembly
_atom_site_disorder_group
Ir Ir1 0.01923(2) 0.35995(2) 0.25405(2) 0.00945(2) Uani d . . . 1 . .
Cl Cl1 -0.11617(5) 0.34993(4) 0.09570(3) 0.01803(8) Uani d . . . 1 . .
N N1 0.13595(18) 0.11356(13) 0.35404(12) 0.0143(3) Uani d . . . 1 . .
N N2 -0.10511(18) 0.11536(13) 0.31773(13) 0.0154(3) Uani d . . . 1 . .
N N3 0.21756(17) 0.32408(13) 0.16052(12) 0.0131(2) Uani d . . . 1 . .
C C1 -0.0918(2) 0.53242(15) 0.25149(14) 0.0135(3) Uani d . . . 1 . .
C C2 0.0678(2) 0.53769(14) 0.26813(14) 0.0127(3) Uani d . . . 1 . .
C C3 0.10819(19) 0.45008(14) 0.36494(13) 0.0116(3) Uani d . . . 1 . .
C C4 -0.03430(19) 0.39515(14) 0.40903(13) 0.0112(3) Uani d . . . 1 . .
C C5 -0.15704(19) 0.44261(15) 0.33705(14) 0.0131(3) Uani d . . . 1 . .
C C6 -0.1806(2) 0.60971(17) 0.16271(16) 0.0207(4) Uani d . . . 1 . .
H H6A -0.1106 0.6366 0.1 0.031 Uiso calc U . R 1 . .
H H6B -0.2251 0.6756 0.1873 0.031 Uiso calc U . R 1 . .
H H6C -0.2643 0.5677 0.1426 0.031 Uiso calc U . R 1 . .
C C7 0.1735(2) 0.62620(16) 0.20322(16) 0.0188(3) Uani d . . . 1 . .
H H7A 0.176 0.6226 0.1275 0.028 Uiso calc U . R 1 . .
H H7B 0.2785 0.6114 0.231 0.028 Uiso calc U . R 1 . .
H H7C 0.1351 0.7025 0.2087 0.028 Uiso calc U . R 1 . .
C C8 0.2601(2) 0.43634(16) 0.41931(15) 0.0161(3) Uani d . . . 1 . .
H H8A 0.2824 0.5079 0.438 0.024 Uiso calc U . R 1 . .
H H8B 0.3427 0.4179 0.3705 0.024 Uiso calc U . R 1 . .
H H8C 0.2548 0.3742 0.4851 0.024 Uiso calc U . R 1 . .
C C9 -0.0496(2) 0.30693(16) 0.51397(14) 0.0159(3) Uani d . . . 1 . .
H H9A -0.0595 0.345 0.5734 0.024 Uiso calc U . R 1 . .
H H9B 0.0428 0.2553 0.5233 0.024 Uiso calc U . R 1 . .
H H9C -0.142 0.2628 0.5139 0.024 Uiso calc U . R 1 . .
C C10 -0.3273(2) 0.42129(17) 0.35482(16) 0.0175(3) Uani d . . . 1 . .
H H10A -0.3423 0.3516 0.4123 0.026 Uiso calc U . R 1 . .
H H10B -0.3701 0.4118 0.288 0.026 Uiso calc U . R 1 . .
H H10C -0.3808 0.4865 0.3757 0.026 Uiso calc U . R 1 . .
C C11 0.01423(19) 0.18585(15) 0.31392(13) 0.0123(3) Uani d . . . 1 . .
C C12 0.0934(2) 0.00095(16) 0.37877(16) 0.0193(3) Uani d . . . 1 . .
H H12 0.1583 -0.0647 0.4066 0.023 Uiso calc U . R 1 . .
C C13 -0.0582(2) 0.00161(16) 0.35594(17) 0.0209(4) Uani d . . . 1 . .
H H13 -0.1203 -0.0632 0.3644 0.025 Uiso calc U . R 1 . .
C C14 0.2910(2) 0.14556(17) 0.37449(17) 0.0191(3) Uani d . . . 1 . .
H H14A 0.3602 0.1453 0.3116 0.029 Uiso calc U . R 1 . .
H H14B 0.3318 0.0905 0.438 0.029 Uiso calc U . R 1 . .
H H14C 0.2851 0.2224 0.3876 0.029 Uiso calc U . R 1 . .
C C15 -0.2673(2) 0.14949(18) 0.29516(18) 0.0222(4) Uani d . . . 1 . .
H H15A -0.3279 0.1396 0.3633 0.033 Uiso calc U . R 1 . .
H H15B -0.3086 0.1017 0.2519 0.033 Uiso calc U . R 1 . .
H H15C -0.2743 0.2301 0.2552 0.033 Uiso calc U . R 1 . .
C C16 0.2209(2) 0.23532(16) 0.11352(14) 0.0160(3) Uani d . . . 1 . .
H H16 0.1303 0.1921 0.119 0.019 Uiso calc U . R 1 . .
C C17 0.3504(2) 0.20448(18) 0.05779(15) 0.0195(3) Uani d . . . 1 . .
H H17 0.3487 0.141 0.0263 0.023 Uiso calc U . R 1 . .
C C18 0.4830(2) 0.26767(19) 0.04843(16) 0.0216(4) Uani d . . . 1 . .
H H18 0.5742 0.2474 0.0118 0.026 Uiso calc U . R 1 . .
C C19 0.4792(2) 0.36108(19) 0.09386(16) 0.0205(4) Uani d . . . 1 . .
H H19 0.5671 0.4073 0.087 0.025 Uiso calc U . R 1 . .
C C20 0.3456(2) 0.38604(17) 0.14930(15) 0.0166(3) Uani d . . . 1 . .
H H20 0.3444 0.4497 0.1808 0.02 Uiso calc U . R 1 . .
Cl Cl1S 0.1002(5) 0.0407(4) -0.0918(2) 0.1085(11) Uani d . P D 0.5 A 2
C C1S 0.078(4) -0.081(3) 0.010(2) 0.1085(11) Uani d U P D 0.25 A 2
H H1SA 0.1707 -0.0993 0.0544 0.13 Uiso calc U P R 0.25 A 2
H H1SB 0.0571 -0.1476 -0.0194 0.13 Uiso calc U P R 0.25 A 2
Cl Cl2S 0.1481(4) -0.0409(3) -0.0400(2) 0.0832(7) Uani d . P D 0.5 B 1
C C2S -0.022(3) 0.062(2) -0.0480(18) 0.0832(7) Uani d U P D 0.25 B 1
H H2SA 0.019 0.1382 -0.0522 0.1 Uiso calc U P R 0.25 B 1
H H2SB -0.0717 0.0664 -0.1172 0.1 Uiso calc U P R 0.25 B 1
S S1 -0.48512(5) -0.20570(4) 0.36761(4) 0.01546(8) Uani d . . . 1 . .
F F1 -0.5062(2) -0.01794(13) 0.21238(14) 0.0473(5) Uani d . . . 1 . .
F F2 -0.4883(2) -0.17344(17) 0.15795(12) 0.0455(4) Uani d . . . 1 . .
F F3 -0.70136(17) -0.12351(13) 0.22733(12) 0.0334(3) Uani d . . . 1 . .
O O1 -0.31988(18) -0.19228(14) 0.36099(14) 0.0275(3) Uani d . . . 1 . .
O O2 -0.5706(2) -0.14811(16) 0.43948(13) 0.0309(4) Uani d . . . 1 . .
O O3 -0.5338(2) -0.31963(13) 0.37329(15) 0.0302(4) Uani d . . . 1 . .
C C21 -0.5471(3) -0.12596(17) 0.23441(16) 0.0203(3) Uani d . . . 1 . .

loop_
_atom_site_aniso_label
_atom_site_aniso_U_11
_atom_site_aniso_U_22
_atom_site_aniso_U_33
_atom_site_aniso_U_12
_atom_site_aniso_U_13
_atom_site_aniso_U_23
Ir1 0.00788(3) 0.01114(3) 0.00951(3) -0.00100(2) -0.00092(2) -0.00263(2)
Cl1 0.01352(17) 0.0282(2) 0.01350(17) -0.00175(15) -0.00356(14) -0.00657(16)
N1 0.0151(6) 0.0132(6) 0.0148(6) -0.0004(5) -0.0013(5) -0.0041(5)
N2 0.0148(6) 0.0136(6) 0.0186(7) -0.0044(5) 0.0016(5) -0.0049(6)
N3 0.0107(6) 0.0168(7) 0.0115(6) 0.0000(5) -0.0001(5) -0.0033(5)
C1 0.0140(7) 0.0125(7) 0.0130(7) 0.0024(5) -0.0022(5) -0.0018(6)
C2 0.0150(7) 0.0108(7) 0.0122(7) -0.0015(5) -0.0015(5) -0.0024(5)
C3 0.0123(6) 0.0113(6) 0.0120(7) 0.0000(5) -0.0025(5) -0.0041(5)
C4 0.0119(6) 0.0120(7) 0.0100(6) 0.0002(5) -0.0009(5) -0.0035(5)
C5 0.0118(6) 0.0153(7) 0.0128(7) 0.0018(5) -0.0014(5) -0.0048(6)
C6 0.0221(9) 0.0204(9) 0.0170(8) 0.0054(7) -0.0064(7) 0.0003(7)
C7 0.0230(9) 0.0152(8) 0.0170(8) -0.0064(6) 0.0001(7) -0.0008(6)
C8 0.0132(7) 0.0181(8) 0.0183(8) -0.0007(6) -0.0047(6) -0.0062(6)
C9 0.0201(8) 0.0147(7) 0.0119(7) -0.0005(6) 0.0000(6) -0.0012(6)
C10 0.0095(7) 0.0235(9) 0.0209(8) 0.0011(6) -0.0002(6) -0.0084(7)
C11 0.0121(6) 0.0143(7) 0.0114(7) -0.0013(5) 0.0011(5) -0.0053(6)
C12 0.0233(9) 0.0126(7) 0.0213(9) 0.0001(6) 0.0012(7) -0.0034(7)
C13 0.0242(9) 0.0128(8) 0.0259(9) -0.0047(6) 0.0023(7) -0.0050(7)
C14 0.0156(7) 0.0189(8) 0.0235(9) 0.0018(6) -0.0054(7) -0.0061(7)
C15 0.0128(7) 0.0231(9) 0.0306(10) -0.0047(7) 0.0000(7) -0.0057(8)
C16 0.0160(7) 0.0200(8) 0.0131(7) -0.0003(6) -0.0003(6) -0.0064(6)
C17 0.0203(8) 0.0240(9) 0.0148(8) 0.0045(7) 0.0007(6) -0.0069(7)
C18 0.0150(8) 0.0310(10) 0.0173(8) 0.0054(7) 0.0016(6) -0.0045(8)
C19 0.0115(7) 0.0312(10) 0.0180(8) -0.0012(7) 0.0000(6) -0.0047(8)
C20 0.0120(7) 0.0199(8) 0.0178(8) -0.0021(6) -0.0001(6) -0.0041(7)
Cl1S 0.137(3) 0.122(3) 0.0750(18) -0.048(2) 0.0182(19) -0.0367(19)
C1S 0.137(3) 0.122(3) 0.0750(18) -0.048(2) 0.0182(19) -0.0367(19)
Cl2S 0.0877(18) 0.0962(19) 0.0692(15) 0.0288(15) -0.0233(13) -0.0296(14)
C2S 0.0877(18) 0.0962(19) 0.0692(15) 0.0288(15) -0.0233(13) -0.0296(14)
S1 0.01472(18) 0.01502(18) 0.01623(19) -0.00069(14) -0.00300(15) -0.00259(15)
F1 0.0663(12) 0.0221(7) 0.0459(10) -0.0172(7) -0.0276(9) 0.0131(7)
F2 0.0535(10) 0.0657(12) 0.0186(6) 0.0170(9) 0.0010(6) -0.0168(7)
F3 0.0262(7) 0.0412(8) 0.0332(7) 0.0048(6) -0.0157(6) -0.0087(6)
O1 0.0157(6) 0.0298(8) 0.0337(9) -0.0035(6) -0.0053(6) -0.0006(7)
O2 0.0330(9) 0.0429(10) 0.0189(7) 0.0099(7) -0.0035(6) -0.0131(7)
O3 0.0328(9) 0.0162(7) 0.0386(9) -0.0079(6) -0.0094(7) 0.0015(6)
C21 0.0256(9) 0.0183(8) 0.0172(8) -0.0009(7) -0.0039(7) -0.0041(7)

loop_
_atom_type_symbol
_atom_type_description
_atom_type_scat_dispersion_real
_atom_type_scat_dispersion_imag
_atom_type_scat_source
C C 0.0033 0.0016 'International Tables Vol C Tables 4.2.6.8 and 6.1.1.4'
H H 0.0000 0.0000 'International Tables Vol C Tables 4.2.6.8 and 6.1.1.4'
N N 0.0061 0.0033 'International Tables Vol C Tables 4.2.6.8 and 6.1.1.4'
O O 0.0106 0.0060 'International Tables Vol C Tables 4.2.6.8 and 6.1.1.4'
F F 0.0171 0.0103 'International Tables Vol C Tables 4.2.6.8 and 6.1.1.4'
S S 0.1246 0.1234 'International Tables Vol C Tables 4.2.6.8 and 6.1.1.4'
Cl Cl 0.1484 0.1585 'International Tables Vol C Tables 4.2.6.8 and 6.1.1.4'
Ir Ir -1.4442 7.9887 'International Tables Vol C Tables 4.2.6.8 and 6.1.1.4'

loop_
_geom_angle_atom_site_label_1
_geom_angle_atom_site_label_2
_geom_angle_atom_site_label_3
_geom_angle_site_symmetry_1
_geom_angle_site_symmetry_3
_geom_angle
C11 Ir1 N3 . . 85.46(6)
C11 Ir1 C4 . . 93.57(6)
N3 Ir1 C4 . . 138.93(6)
C11 Ir1 C5 . . 109.50(7)
N3 Ir1 C5 . . 164.33(7)
C4 Ir1 C5 . . 38.91(6)
C11 Ir1 C3 . . 114.02(6)
N3 Ir1 C3 . . 104.87(6)
C4 Ir1 C3 . . 39.09(6)
C5 Ir1 C3 . . 65.36(6)
C11 Ir1 C1 . . 147.58(6)
N3 Ir1 C1 . . 126.92(6)
C4 Ir1 C1 . . 63.87(6)
C5 Ir1 C1 . . 38.45(7)
C3 Ir1 C1 . . 63.60(6)
C11 Ir1 C2 . . 152.41(6)
N3 Ir1 C2 . . 101.04(6)
C4 Ir1 C2 . . 63.88(6)
C5 Ir1 C2 . . 63.56(6)
C3 Ir1 C2 . . 38.40(6)
C1 Ir1 C2 . . 36.54(6)
C11 Ir1 Cl1 . . 91.57(5)
N3 Ir1 Cl1 . . 82.68(4)
C4 Ir1 Cl1 . . 138.34(4)
C5 Ir1 Cl1 . . 101.00(5)
C3 Ir1 Cl1 . . 153.57(5)
C1 Ir1 Cl1 . . 91.40(5)
C2 Ir1 Cl1 . . 115.75(4)
C11 N1 C12 . . 110.92(16)
C11 N1 C14 . . 127.00(15)
C12 N1 C14 . . 122.03(16)
C11 N2 C13 . . 111.32(16)
C11 N2 C15 . . 126.85(16)
C13 N2 C15 . . 121.62(16)
C20 N3 C16 . . 117.57(15)
C20 N3 Ir1 . . 121.51(12)
C16 N3 Ir1 . . 120.87(12)
C2 C1 C5 . . 108.87(15)
C2 C1 C6 . . 125.55(17)
C5 C1 C6 . . 125.54(16)
C2 C1 Ir1 . . 72.31(9)
C5 C1 Ir1 . . 67.78(9)
C6 C1 Ir1 . . 127.68(13)
C1 C2 C3 . . 108.45(15)
C1 C2 C7 . . 125.25(16)
C3 C2 C7 . . 126.03(16)
C1 C2 Ir1 . . 71.15(10)
C3 C2 Ir1 . . 67.80(9)
C7 C2 Ir1 . . 131.37(12)
C4 C3 C2 . . 106.85(14)
C4 C3 C8 . . 126.32(16)
C2 C3 C8 . . 125.81(16)
C4 C3 Ir1 . . 69.74(9)
C2 C3 Ir1 . . 73.81(9)
C8 C3 Ir1 . . 130.57(12)
C5 C4 C3 . . 108.39(15)
C5 C4 C9 . . 126.56(16)
C3 C4 C9 . . 125.02(15)
C5 C4 Ir1 . . 70.73(9)
C3 C4 Ir1 . . 71.17(9)
C9 C4 Ir1 . . 125.49(12)
C4 C5 C1 . . 107.30(15)
C4 C5 C10 . . 127.45(16)
C1 C5 C10 . . 124.36(16)
C4 C5 Ir1 . . 70.36(9)
C1 C5 Ir1 . . 73.77(9)
C10 C5 Ir1 . . 129.65(12)
C1 C6 H6A . . 109.5
C1 C6 H6B . . 109.5
H6A C6 H6B . . 109.5
C1 C6 H6C . . 109.5
H6A C6 H6C . . 109.5
H6B C6 H6C . . 109.5
C2 C7 H7A . . 109.5
C2 C7 H7B . . 109.5
H7A C7 H7B . . 109.5
C2 C7 H7C . . 109.5
H7A C7 H7C . . 109.5
H7B C7 H7C . . 109.5
C3 C8 H8A . . 109.5
C3 C8 H8B . . 109.5
H8A C8 H8B . . 109.5
C3 C8 H8C . . 109.5
H8A C8 H8C . . 109.5
H8B C8 H8C . . 109.5
C4 C9 H9A . . 109.5
C4 C9 H9B . . 109.5
H9A C9 H9B . . 109.5
C4 C9 H9C . . 109.5
H9A C9 H9C . . 109.5
H9B C9 H9C . . 109.5
C5 C10 H10A . . 109.5
C5 C10 H10B . . 109.5
H10A C10 H10B . . 109.5
C5 C10 H10C . . 109.5
H10A C10 H10C . . 109.5
H10B C10 H10C . . 109.5
N2 C11 N1 . . 104.19(15)
N2 C11 Ir1 . . 128.94(13)
N1 C11 Ir1 . . 126.78(13)
C13 C12 N1 . . 107.08(17)
C13 C12 H12 . . 126.5
N1 C12 H12 . . 126.5
C12 C13 N2 . . 106.46(17)
C12 C13 H13 . . 126.8
N2 C13 H13 . . 126.8
N1 C14 H14A . . 109.5
N1 C14 H14B . . 109.5
H14A C14 H14B . . 109.5
N1 C14 H14C . . 109.5
H14A C14 H14C . . 109.5
H14B C14 H14C . . 109.5
N2 C15 H15A . . 109.5
N2 C15 H15B . . 109.5
H15A C15 H15B . . 109.5
N2 C15 H15C . . 109.5
H15A C15 H15C . . 109.5
H15B C15 H15C . . 109.5
N3 C16 C17 . . 122.89(18)
N3 C16 H16 . . 118.6
C17 C16 H16 . . 118.6
C16 C17 C18 . . 119.06(18)
C16 C17 H17 . . 120.5
C18 C17 H17 . . 120.5
C19 C18 C17 . . 118.46(17)
C19 C18 H18 . . 120.8
C17 C18 H18 . . 120.8
C20 C19 C18 . . 119.13(19)
C20 C19 H19 . . 120.4
C18 C19 H19 . . 120.4
N3 C20 C19 . . 122.85(18)
N3 C20 H20 . . 118.6
C19 C20 H20 . . 118.6
C1S Cl1S C1S . 2 77.3(16)
Cl1S C1S Cl1S . 2 102.7(16)
Cl1S C1S H1SA . . 111.2
Cl1S C1S H1SA 2 . 111.2
Cl1S C1S H1SB . . 111.2
Cl1S C1S H1SB 2 . 111.2
H1SA C1S H1SB . . 109.1
C2S Cl2S C2S 2 . 60.1(13)
Cl2S C2S Cl2S 2 . 119.9(13)
Cl2S C2S H2SA 2 . 107.3
Cl2S C2S H2SA . . 107.3
Cl2S C2S H2SB 2 . 107.3
Cl2S C2S H2SB . . 107.3
H2SA C2S H2SB . . 106.9
O1 S1 O3 . . 115.34(10)
O1 S1 O2 . . 115.41(11)
O3 S1 O2 . . 114.59(11)
O1 S1 C21 . . 103.11(10)
O3 S1 C21 . . 102.66(10)
O2 S1 C21 . . 103.14(10)
F2 C21 F1 . . 108.9(2)
F2 C21 F3 . . 106.54(17)
F1 C21 F3 . . 106.55(17)
F2 C21 S1 . . 111.34(15)
F1 C21 S1 . . 111.58(14)
F3 C21 S1 . . 111.69(15)

loop_
_geom_bond_atom_site_label_1
_geom_bond_atom_site_label_2
_geom_bond_site_symmetry_2
_geom_bond_distance
Ir1 C11 . 2.0500(17)
Ir1 N3 . 2.1317(14)
Ir1 C4 . 2.1544(16)
Ir1 C5 . 2.1593(16)
Ir1 C3 . 2.1736(16)
Ir1 C1 . 2.2395(16)
Ir1 C2 . 2.2545(17)
Ir1 Cl1 . 2.4150(4)
N1 C11 . 1.365(2)
N1 C12 . 1.379(2)
N1 C14 . 1.461(2)
N2 C11 . 1.357(2)
N2 C13 . 1.384(2)
N2 C15 . 1.460(2)
N3 C20 . 1.345(2)
N3 C16 . 1.350(2)
C1 C2 . 1.409(2)
C1 C5 . 1.450(3)
C1 C6 . 1.493(2)
C2 C3 . 1.458(2)
C2 C7 . 1.498(3)
C3 C4 . 1.448(2)
C3 C8 . 1.493(2)
C4 C5 . 1.437(2)
C4 C9 . 1.497(2)
C5 C10 . 1.500(2)
C6 H6A . 0.98
C6 H6B . 0.98
C6 H6C . 0.98
C7 H7A . 0.98
C7 H7B . 0.98
C7 H7C . 0.98
C8 H8A . 0.98
C8 H8B . 0.98
C8 H8C . 0.98
C9 H9A . 0.98
C9 H9B . 0.98
C9 H9C . 0.98
C10 H10A . 0.98
C10 H10B . 0.98
C10 H10C . 0.98
C12 C13 . 1.351(3)
C12 H12 . 0.95
C13 H13 . 0.95
C14 H14A . 0.98
C14 H14B . 0.98
C14 H14C . 0.98
C15 H15A . 0.98
C15 H15B . 0.98
C15 H15C . 0.98
C16 C17 . 1.383(3)
C16 H16 . 0.95
C17 C18 . 1.388(3)
C17 H17 . 0.95
C18 C19 . 1.388(3)
C18 H18 . 0.95
C19 C20 . 1.385(3)
C19 H19 . 0.95
C20 H20 . 0.95
Cl1S C1S . 1.72(3)
Cl1S C1S 2 1.93(3)
C1S Cl1S 2 1.93(3)
C1S H1SA . 0.99
C1S H1SB . 0.99
Cl2S C2S 2 1.51(2)
Cl2S C2S . 1.86(2)
C2S Cl2S 2 1.51(2)
C2S H2SA . 0.99
C2S H2SB . 0.99
S1 O1 . 1.4379(16)
S1 O3 . 1.4390(16)
S1 O2 . 1.4410(16)
S1 C21 . 1.827(2)
F1 C21 . 1.324(2)
F2 C21 . 1.321(2)
F3 C21 . 1.335(2)

loop_
_geom_torsion_atom_site_label_1
_geom_torsion_atom_site_label_2
_geom_torsion_atom_site_label_3
_geom_torsion_atom_site_label_4
_geom_torsion_site_symmetry_1
_geom_torsion_site_symmetry_4
_geom_torsion
C5 C1 C2 C3 . . 0.44(19)
C6 C1 C2 C3 . . 178.23(16)
Ir1 C1 C2 C3 . . -57.67(11)
C5 C1 C2 C7 . . -174.02(16)
C6 C1 C2 C7 . . 3.8(3)
Ir1 C1 C2 C7 . . 127.87(17)
C5 C1 C2 Ir1 . . 58.10(11)
C6 C1 C2 Ir1 . . -124.11(18)
C1 C2 C3 C4 . . -2.58(18)
C7 C2 C3 C4 . . 171.83(16)
Ir1 C2 C3 C4 . . -62.31(10)
C1 C2 C3 C8 . . -171.55(16)
C7 C2 C3 C8 . . 2.9(3)
Ir1 C2 C3 C8 . . 128.72(17)
C1 C2 C3 Ir1 . . 59.73(12)
C7 C2 C3 Ir1 . . -125.86(17)
C2 C3 C4 C5 . . 3.75(18)
C8 C3 C4 C5 . . 172.65(15)
Ir1 C3 C4 C5 . . -61.26(11)
C2 C3 C4 C9 . . -174.32(15)
C8 C3 C4 C9 . . -5.4(3)
Ir1 C3 C4 C9 . . 120.67(16)
C2 C3 C4 Ir1 . . 65.01(11)
C8 C3 C4 Ir1 . . -126.09(16)
C3 C4 C5 C1 . . -3.50(18)
C9 C4 C5 C1 . . 174.53(15)
Ir1 C4 C5 C1 . . -65.04(11)
C3 C4 C5 C10 . . -173.00(16)
C9 C4 C5 C10 . . 5.0(3)
Ir1 C4 C5 C10 . . 125.46(18)
C3 C4 C5 Ir1 . . 61.54(11)
C9 C4 C5 Ir1 . . -120.43(16)
C2 C1 C5 C4 . . 1.90(19)
C6 C1 C5 C4 . . -175.89(16)
Ir1 C1 C5 C4 . . 62.79(11)
C2 C1 C5 C10 . . 171.80(16)
C6 C1 C5 C10 . . -6.0(3)
Ir1 C1 C5 C10 . . -127.31(17)
C2 C1 C5 Ir1 . . -60.89(12)
C6 C1 C5 Ir1 . . 121.32(18)
C13 N2 C11 N1 . . -1.9(2)
C15 N2 C11 N1 . . 172.77(17)
C13 N2 C11 Ir1 . . 174.79(13)
C15 N2 C11 Ir1 . . -10.5(3)
C12 N1 C11 N2 . . 1.82(19)
C14 N1 C11 N2 . . -175.64(17)
C12 N1 C11 Ir1 . . -174.96(12)
C14 N1 C11 Ir1 . . 7.6(3)
C11 N1 C12 C13 . . -1.1(2)
C14 N1 C12 C13 . . 176.51(17)
N1 C12 C13 N2 . . -0.1(2)
C11 N2 C13 C12 . . 1.3(2)
C15 N2 C13 C12 . . -173.70(18)
C20 N3 C16 C17 . . 1.8(3)
Ir1 N3 C16 C17 . . -175.88(14)
N3 C16 C17 C18 . . -0.6(3)
C16 C17 C18 C19 . . -1.2(3)
C17 C18 C19 C20 . . 1.8(3)
C16 N3 C20 C19 . . -1.2(3)
Ir1 N3 C20 C19 . . 176.49(14)
C18 C19 C20 N3 . . -0.6(3)
C1S Cl1S C1S Cl1S 2 2 0.0000(10)
C2S Cl2S C2S Cl2S 2 2 0.0000(10)
O1 S1 C21 F2 . . 64.51(18)
O3 S1 C21 F2 . . -55.67(19)
O2 S1 C21 F2 . . -175.03(17)
O1 S1 C21 F1 . . -57.37(18)
O3 S1 C21 F1 . . -177.55(17)
O2 S1 C21 F1 . . 63.08(19)
O1 S1 C21 F3 . . -176.51(14)
O3 S1 C21 F3 . . 63.31(16)
O2 S1 C21 F3 . . -56.06(17)
